data_9000722
loop_
_publ_author_name
'Winter, J. K.'
'Ghose, S.'

_publ_section_title
;
 Thermal expansion and high-temperature crystal chemistry of the Al2SiO5
 polymorphs
 T = 600 deg C
;
_journal_name_full 'American Mineralogist'
_journal_page_first 573
_journal_page_last 586
_journal_volume 64
_journal_year 1979
_chemical_formula_sum 'Al2 O5 Si'
_chemical_name_mineral Kyanite
_space_group_IT_number 2
_symmetry_space_group_name_Hall '-P 1'
_symmetry_space_group_name_H-M 'P -1'
_cell_angle_alpha 89.90
_cell_angle_beta 101.21
_cell_angle_gamma 105.98
_cell_length_a 7.1582
_cell_length_b 7.8821
_cell_length_c 5.6089
_cell_formula_units_Z 4
_cell_volume 297.980
_database_code_amcsd 0000735
_diffrn_ambient_temperature 873.15
_exptl_crystal_density_diffrn 3.612
_cod_original_formula_sum 'Al2 Si O5'
_cod_database_code 9000722

loop_
_space_group_symop_operation_xyz
x,y,z
-x,-y,-z

loop_
_atom_site_aniso_label
_atom_site_aniso_U_11
_atom_site_aniso_U_22
_atom_site_aniso_U_33
_atom_site_aniso_U_12
_atom_site_aniso_U_13
_atom_site_aniso_U_23
Al1 0.00921 0.01595 0.01284 0.00465 -0.00094 0.00168
Al2 0.01266 0.01160 0.01330 0.00568 -0.00056 -0.00021
Al3 0.01105 0.01015 0.01682 0.00491 0.00038 0.00126
Al4 0.01174 0.01044 0.01605 0.00620 0.00019 0.00211
Si1 0.00759 0.00870 0.01315 0.00413 -0.00038 0.00021
Si2 0.00806 0.00870 0.01238 0.00439 -0.00131 -0.00021
O1 0.01128 0.00986 0.01972 0.00336 -0.00169 0.00042
O2 0.01082 0.01073 0.01361 0.00465 -0.00075 0.00063
O3 0.01450 0.01189 0.01529 0.00517 -0.00094 0.00126
O4 0.01496 0.01160 0.01697 0.00620 0.00263 0.00316
O5 0.01197 0.01189 0.01881 0.00723 0.00131 0.00211
O6 0.01059 0.01189 0.01376 0.00439 -0.00075 0.00000
O7 0.01427 0.01334 0.01728 0.00543 0.00244 -0.00126
O8 0.01473 0.01508 0.01407 0.00672 -0.00075 -0.00232
O9 0.01151 0.01566 0.01514 0.00749 -0.00019 0.00105
O10 0.01082 0.01276 0.01651 0.00258 0.00000 0.00000

loop_
_atom_site_label
_atom_site_fract_x
_atom_site_fract_y
_atom_site_fract_z
Al1 0.32630 0.70420 0.45860
Al2 0.29780 0.69900 0.95070
Al3 0.10010 0.38580 0.64050
Al4 0.11310 0.91850 0.16590
Si1 0.29610 0.06500 0.70680
Si2 0.29080 0.33140 0.18930
O1 0.11010 0.14690 0.12910
O2 0.12390 0.68680 0.18170
O3 0.27440 0.45420 0.95600
O4 0.28300 0.93580 0.93410
O5 0.10900 0.15240 0.66730
O6 0.12290 0.63000 0.63960
O7 0.28140 0.44380 0.42800
O8 0.29160 0.94830 0.46700
O9 0.50040 0.27550 0.24430
O10 0.50110 0.23030 0.75500

loop_
_cod_related_entry_id
_cod_related_entry_database
_cod_related_entry_code
1 AMCSD 0000735
